data_1552303
loop_
_publ_author_name
'Zhang, Li-Min'
'Zhou, Guodong'
'Zhou, Guoqing'
'Lee, Hung Kay'
'Zhao, Ni'
'Prezhdo, Oleg V.'
'Mak, Thomas C. W.'

_publ_section_title
;
 Core-Dependent Properties of Copper Nanoclusters: Valence-Pure
 Nanoclusters as NIR TADF Emitters and Mixed-Valence Ones as
 Semiconductors
;
_journal_name_full 'Chemical Science'
_journal_paper_doi 10.1039/C9SC03455B
_journal_year 2019
_chemical_formula_moiety '(V10 O28) 6(H3O)'
_chemical_formula_sum 'H18 O34 V10'
_chemical_formula_weight 1071.5375
_space_group_crystal_system triclinic
_space_group_IT_number 2
_space_group_name_Hall '-P 1'
_space_group_name_H-M_alt 'P -1'
_symmetry_space_group_name_Hall '-P 1'
_symmetry_space_group_name_H-M 'P -1'
_atom_sites_solution_hydrogens difmap
_atom_sites_solution_primary direct
_audit_creation_date 2019-04-02
_audit_creation_method
;
Olex2 1.2
(compiled 2017.08.10 svn.r3458 for OlexSys, GUI svn.r5381)
;
_audit_update_record
;
2019-04-03 deposited with the CCDC.    2019-09-06 downloaded from the CCDC.
;
_cell_angle_alpha 83.426(2)
_cell_angle_beta 87.127(2)
_cell_angle_gamma 71.045(2)
_cell_formula_units_Z 2
_cell_length_a 10.1593(8)
_cell_length_b 10.2950(9)
_cell_length_c 16.7352(13)
_cell_measurement_reflns_used 9862
_cell_measurement_temperature 296(2)
_cell_measurement_theta_max 27.91
_cell_measurement_theta_min 2.43
_cell_volume 1644.4(2)
_computing_cell_refinement 'SAINT v8.34A (Bruker, 2013)'
_computing_data_reduction 'SAINT v8.34A (Bruker, 2013)'
_computing_molecular_graphics 'Olex2 (Dolomanov et al., 2009)'
_computing_publication_material 'Olex2 (Dolomanov et al., 2009)'
_computing_structure_refinement 'ShelXL (Sheldrick, 2015)'
_computing_structure_solution 'SIR2004 (Burla et al., 2007)'
_diffrn_ambient_temperature 296.46
_diffrn_measured_fraction_theta_full 0.997
_diffrn_measured_fraction_theta_max 0.996
_diffrn_measurement_device_type 'Bruker APEX-II CCD'
_diffrn_measurement_method '\f and \w scans'
_diffrn_radiation_type MoK\a
_diffrn_radiation_wavelength 0.71073
_diffrn_reflns_av_R_equivalents 0.0237
_diffrn_reflns_av_unetI/netI 0.0154
_diffrn_reflns_Laue_measured_fraction_full 0.997
_diffrn_reflns_Laue_measured_fraction_max 0.996
_diffrn_reflns_limit_h_max 13
_diffrn_reflns_limit_h_min -13
_diffrn_reflns_limit_k_max 13
_diffrn_reflns_limit_k_min -13
_diffrn_reflns_limit_l_max 22
_diffrn_reflns_limit_l_min -22
_diffrn_reflns_number 52059
_diffrn_reflns_point_group_measured_fraction_full 0.997
_diffrn_reflns_point_group_measured_fraction_max 0.996
_diffrn_reflns_theta_full 25.242
_diffrn_reflns_theta_max 27.949
_diffrn_reflns_theta_min 2.120
_diffrn_standards_number 0
_exptl_absorpt_coefficient_mu 2.837
_exptl_absorpt_correction_T_max 0.918
_exptl_absorpt_correction_T_min 0.815
_exptl_absorpt_correction_type multi-scan
_exptl_crystal_colour orange
_exptl_crystal_density_diffrn 2.164
_exptl_crystal_density_method 'not measured'
_exptl_crystal_description block
_exptl_crystal_F_000 1172.0
_exptl_crystal_size_max 0.1
_exptl_crystal_size_mid 0.06
_exptl_crystal_size_min 0.03
_refine_diff_density_max 0.963
_refine_diff_density_min -1.104
_refine_diff_density_rms 0.303
_refine_ls_extinction_coef 0.0247(8)
_refine_ls_extinction_expression Fc^*^=kFc[1+0.001xFc^2^\l^3^/sin(2\q)]^-1/4^
_refine_ls_extinction_method 'SHELXL-2017/1 (Sheldrick 2017)'
_refine_ls_goodness_of_fit_ref 1.207
_refine_ls_hydrogen_treatment constr
_refine_ls_matrix_type full
_refine_ls_number_parameters 456
_refine_ls_number_reflns 7879
_refine_ls_number_restraints 6
_refine_ls_restrained_S_all 1.208
_refine_ls_R_factor_all 0.0394
_refine_ls_R_factor_gt 0.0346
_refine_ls_shift/su_max 0.001
_refine_ls_shift/su_mean 0.000
_refine_ls_structure_factor_coef Fsqd
_refine_ls_weighting_details 'w=1/[\s^2^(Fo^2^)+(0.0560P)^2^+1.7361P] where P=(Fo^2^+2Fc^2^)/3'
_refine_ls_weighting_scheme calc
_refine_ls_wR_factor_gt 0.1013
_refine_ls_wR_factor_ref 0.1049
_reflns_Friedel_coverage 0.000
_reflns_number_gt 7027
_reflns_number_total 7879
_reflns_threshold_expression 'I > 2\s(I)'
_cod_data_source_file c9sc03455b2.cif
_cod_data_source_block hydronium
_cod_original_formula_sum H18V10O34
_cod_database_code 1552303
_shelx_shelxl_version_number 2017/1
_shelx_space_group_comment
;
The symmetry employed for this shelxl refinement is uniquely defined
by the following loop, which should always be used as a source of
symmetry information in preference to the above space-group names.
They are only intended as comments.
;
_olex2_refinement_description
;
1. Fixed Uiso
 At 1.5 times of:
  All O(H,H,H) groups
2. Uiso/Uaniso restraints and constraints
Uanis(O37A) \\sim Ueq: with sigma of 0.01 and sigma for terminal atoms of 0.02
Uanis(O37A) = Uanis(O37B)
3. Others
 Sof(O37B)=1-FVAR(1)
 Sof(O37A)=FVAR(1)
4.a Riding coordinates:
 O29(H29A,H29B,H29C), O30(H30A,H30B,H30C), O31(H31A,H31B,H31C), O32(H32A,H32B,
 H32C), O33(H33A,H33B,H33C), O34(H34A,H34B,H34C), O35(H35A,H35B,H35C), O36(H36A,
 H36B,H36C), O38(H38A,H38B,H38C), O39(H39A,H39B,H39C), O40(H40A,H40B,H40C),
 O37A(H37A,H37B,H37C)
;
_olex2_submission_special_instructions 'No special instructions were received'

loop_
_space_group_symop_operation_xyz
'x, y, z'
'-x, -y, -z'

loop_
_atom_site_label
_atom_site_type_symbol
_atom_site_fract_x
_atom_site_fract_y
_atom_site_fract_z
_atom_site_U_iso_or_equiv
_atom_site_adp_type
_atom_site_occupancy
_atom_site_site_symmetry_order
_atom_site_calc_flag
_atom_site_refinement_flags_posn
_atom_site_refinement_flags_adp
_atom_site_refinement_flags_occupancy
_atom_site_disorder_assembly
_atom_site_disorder_group
O1 O 0.7639(3) -0.0024(2) 0.51605(14) 0.0360(5) Uani 1 1 d . . . . .
O2 O 0.5650(2) 0.16826(18) 0.60436(11) 0.0201(4) Uani 1 1 d . . . . .
O3 O 0.63345(19) 0.34072(18) 0.69041(10) 0.0185(4) Uani 1 1 d . . . . .
O4 O 0.3801(2) 0.3090(2) 0.70938(12) 0.0298(5) Uani 1 1 d . . . . .
O5 O 0.1388(2) 0.5501(2) 0.63449(13) 0.0335(5) Uani 1 1 d . . . . .
O6 O 0.2060(2) 0.7650(2) 0.55866(12) 0.0235(4) Uani 1 1 d . . . . .
O7 O 0.13854(18) 0.5911(2) 0.47304(12) 0.0215(4) Uani 1 1 d . . . . .
O8 O 0.17733(19) 0.81883(19) 0.40104(12) 0.0220(4) Uani 1 1 d . . . . .
O9 O 0.1040(2) 0.6441(2) 0.31374(13) 0.0294(5) Uani 1 1 d . . . . .
O10 O 0.32903(19) 0.43468(19) 0.38183(11) 0.0195(4) Uani 1 1 d . . . . .
O11 O 0.58708(18) 0.45503(18) 0.37690(10) 0.0157(3) Uani 1 1 d . . . . .
O12 O 0.5412(2) 0.22132(18) 0.44727(11) 0.0204(4) Uani 1 1 d . . . . .
O13 O 0.35127(18) 0.38554(18) 0.54426(10) 0.0160(3) Uani 1 1 d . . . . .
O14 O 0.39448(17) 0.60530(17) 0.46801(10) 0.0133(3) Uani 1 1 d . . . . .
O15 O 0.5111(2) 0.2748(2) 0.05559(13) 0.0302(5) Uani 1 1 d . . . . .
O16 O 0.67447(19) 0.0706(2) 0.15934(11) 0.0218(4) Uani 1 1 d . . . . .
O17 O 0.8232(2) -0.1210(2) 0.27198(12) 0.0309(5) Uani 1 1 d . . . . .
O18 O 1.0469(2) -0.16982(19) 0.15806(11) 0.0204(4) Uani 1 1 d . . . . .
O19 O 1.01318(18) -0.22354(17) 0.00637(11) 0.0162(3) Uani 1 1 d . . . . .
O20 O 1.26407(19) -0.21830(18) 0.05236(11) 0.0196(4) Uani 1 1 d . . . . .
O21 O 1.35161(18) -0.01790(19) -0.01146(11) 0.0194(4) Uani 1 1 d . . . . .
O22 O 1.19496(19) 0.17830(19) -0.11865(11) 0.0203(4) Uani 1 1 d . . . . .
O23 O 1.2415(2) 0.2451(2) 0.02531(13) 0.0273(4) Uani 1 1 d . . . . .
O24 O 1.0029(2) 0.2960(2) 0.14800(13) 0.0289(5) Uani 1 1 d . . . . .
O25 O 0.76518(19) 0.27545(19) 0.09406(12) 0.0211(4) Uani 1 1 d . . . . .
O26 O 0.9212(2) 0.0785(2) 0.19943(11) 0.0208(4) Uani 1 1 d . . . . .
O27 O 1.13250(18) 0.04188(18) 0.09181(10) 0.0153(3) Uani 1 1 d . . . . .
O28 O 0.89383(17) 0.02334(17) 0.05226(10) 0.0143(3) Uani 1 1 d . . . . .
O29 O 1.0146(3) 0.0945(3) 0.34737(15) 0.0397(6) Uani 1 1 d . . . . .
H29A H 0.927610 0.132159 0.389321 0.060 Uiso 1 1 d R . . . .
H29B H 0.977150 0.096049 0.286661 0.060 Uiso 1 1 d R . . . .
H29C H 1.075970 -0.012571 0.368801 0.060 Uiso 1 1 d R . . . .
O30 O 0.1359(3) 0.5167(2) 0.08379(16) 0.0466(6) Uani 1 1 d . . . . .
H30A H 0.150138 0.420356 0.058163 0.070 Uiso 1 1 d R . . . .
H30B H 0.080278 0.605726 0.042803 0.070 Uiso 1 1 d R . . . .
H30C H 0.081568 0.517516 0.142273 0.070 Uiso 1 1 d R . . . .
O31 O 0.3167(4) 0.2417(4) 0.1940(2) 0.0664(9) Uani 1 1 d . . . . .
H31A H 0.347832 0.162681 0.182149 0.100 Uiso 1 1 d R . . . .
H31B H 0.370042 0.266681 0.211149 0.100 Uiso 1 1 d R . . . .
H31C H 0.206032 0.285281 0.227049 0.100 Uiso 1 1 d R . . . .
O32 O 0.4999(3) 0.0643(3) 0.31600(19) 0.0571(8) Uani 1 1 d . . . . .
H32A H 0.584263 0.045185 0.274782 0.086 Uiso 1 1 d R . . . .
H32B H 0.468283 -0.022115 0.345702 0.086 Uiso 1 1 d R . . . .
H32C H 0.511713 0.129355 0.360932 0.086 Uiso 1 1 d R . . . .
O33 O 0.4060(3) 0.6955(3) 0.74891(17) 0.0591(8) Uani 1 1 d . . . . .
H33A H 0.293688 0.745172 0.757815 0.089 Uiso 1 1 d R . . . .
H33B H 0.347778 0.624612 0.769305 0.089 Uiso 1 1 d R . . . .
H33C H 0.373618 0.639503 0.706025 0.089 Uiso 1 1 d R . . . .
O34 O 0.6302(4) 0.5610(3) 0.09146(18) 0.0648(9) Uani 1 1 d . . . . .
H34A H 0.663430 0.449280 0.088020 0.097 Uiso 1 1 d R . . . .
H34B H 0.638280 0.615280 0.032170 0.097 Uiso 1 1 d R . . . .
H34C H 0.692410 0.585960 0.135440 0.097 Uiso 1 1 d R . . . .
O35 O 0.5076(3) 0.8601(3) 0.12953(17) 0.0550(8) Uani 1 1 d . . . . .
H35A H 0.600601 0.872372 0.154236 0.083 Uiso 1 1 d R . . . .
H35B H 0.464971 0.914592 0.071326 0.083 Uiso 1 1 d R . . . .
H35C H 0.432191 0.886202 0.179406 0.083 Uiso 1 1 d R . . . .
O36 O 0.2786(2) 0.9538(2) 0.23731(13) 0.0359(5) Uani 1 1 d . . . . .
H36A H 0.286702 0.845994 0.257001 0.054 Uiso 1 1 d R . . . .
H36B H 0.210932 0.991614 0.184891 0.054 Uiso 1 1 d R . . . .
H36C H 0.236712 1.017914 0.286761 0.054 Uiso 1 1 d R . . . .
O38 O 0.6286(4) 0.4765(3) 0.83145(18) 0.0585(8) Uani 1 1 d . . . . .
H38A H 0.559642 0.576990 0.805638 0.088 Uiso 1 1 d R . . . .
H38B H 0.548392 0.450340 0.870328 0.088 Uiso 1 1 d R . . . .
H38C H 0.636382 0.415830 0.780328 0.088 Uiso 1 1 d R . . . .
O39 O 0.0895(4) 0.4324(3) 0.79296(18) 0.0575(8) Uani 1 1 d . . . . .
H39A H 0.164416 0.408119 0.742630 0.086 Uiso 1 1 d R . . . .
H39B H 0.146186 0.335189 0.828470 0.086 Uiso 1 1 d R . . . .
H39C H 0.078616 0.535059 0.810790 0.086 Uiso 1 1 d R . . . .
O40 O 0.1494(2) 0.2576(2) 0.55991(15) 0.0370(5) Uani 1 1 d . . . . .
H40A H 0.174291 0.163514 0.528962 0.056 Uiso 1 1 d R . . . .
H40B H 0.047661 0.331544 0.541592 0.056 Uiso 1 1 d R . . . .
H40C H 0.143951 0.226544 0.624802 0.056 Uiso 1 1 d R . . . .
O37A O 0.1428(7) 0.2936(7) 0.3614(7) 0.065(2) Uani 0.699(19) 1 d . U P A 1
H37A H 0.216569 0.265441 0.311124 0.098 Uiso 1 1 d R . . A 1
H37B H 0.063489 0.394091 0.344854 0.098 Uiso 1 1 d R . . A 1
H37C H 0.091779 0.213971 0.375964 0.098 Uiso 1 1 d R . . A 1
O37B O 0.1506(18) 0.3145(18) 0.3217(15) 0.065(2) Uani 0.301(19) 1 d . . P A 2
V1 V 0.48112(4) 0.33908(4) 0.63787(3) 0.01621(11) Uani 1 1 d . . . . .
V2 V 0.70413(5) 0.15959(4) 0.52695(3) 0.02132(12) Uani 1 1 d . . . . .
V3 V 0.46066(4) 0.39248(4) 0.44790(2) 0.01322(10) Uani 1 1 d . . . . .
V4 V 0.21926(4) 0.63895(4) 0.37689(3) 0.01807(11) Uani 1 1 d . . . . .
V5 V 0.23909(4) 0.58128(5) 0.56235(3) 0.01862(11) Uani 1 1 d . . . . .
V6 V 0.84453(5) -0.05612(5) 0.18184(3) 0.01938(11) Uani 1 1 d . . . . .
V7 V 1.09608(4) -0.12016(4) 0.06554(2) 0.01361(10) Uani 1 1 d . . . . .
V8 V 1.19304(4) 0.12916(4) -0.01019(3) 0.01609(11) Uani 1 1 d . . . . .
V9 V 0.94956(4) 0.18589(4) 0.10944(3) 0.01668(11) Uani 1 1 d . . . . .
V10 V 0.66623(4) 0.16787(5) 0.05910(3) 0.01921(11) Uani 1 1 d . . . . .

loop_
_atom_site_aniso_label
_atom_site_aniso_U_11
_atom_site_aniso_U_22
_atom_site_aniso_U_33
_atom_site_aniso_U_23
_atom_site_aniso_U_13
_atom_site_aniso_U_12
O1 0.0460(13) 0.0149(9) 0.0412(13) -0.0075(9) -0.0103(10) 0.0013(9)
O2 0.0248(9) 0.0146(8) 0.0215(9) 0.0024(7) -0.0049(7) -0.0077(7)
O3 0.0210(9) 0.0193(9) 0.0152(8) 0.0001(7) -0.0029(7) -0.0066(7)
O4 0.0279(11) 0.0383(12) 0.0231(10) 0.0068(9) 0.0031(8) -0.0141(9)
O5 0.0200(10) 0.0461(13) 0.0279(11) 0.0043(10) 0.0076(8) -0.0058(9)
O6 0.0201(9) 0.0226(9) 0.0215(9) -0.0054(8) 0.0036(7) 0.0025(7)
O7 0.0133(8) 0.0262(10) 0.0240(10) 0.0019(8) -0.0013(7) -0.0064(7)
O8 0.0195(9) 0.0174(9) 0.0251(10) -0.0001(7) -0.0041(7) -0.0008(7)
O9 0.0252(10) 0.0338(11) 0.0298(11) 0.0028(9) -0.0132(8) -0.0106(9)
O10 0.0213(9) 0.0195(9) 0.0198(9) -0.0020(7) -0.0065(7) -0.0084(7)
O11 0.0177(8) 0.0163(8) 0.0121(8) -0.0033(6) 0.0009(6) -0.0036(7)
O12 0.0273(10) 0.0134(8) 0.0203(9) -0.0045(7) -0.0047(7) -0.0045(7)
O13 0.0148(8) 0.0176(8) 0.0173(8) 0.0005(7) -0.0005(7) -0.0082(7)
O14 0.0132(8) 0.0129(8) 0.0133(8) -0.0013(6) -0.0002(6) -0.0038(6)
O15 0.0168(9) 0.0326(11) 0.0365(12) -0.0057(9) 0.0000(8) -0.0009(8)
O16 0.0186(9) 0.0272(10) 0.0198(9) -0.0052(8) 0.0043(7) -0.0075(8)
O17 0.0342(11) 0.0403(12) 0.0184(10) 0.0057(9) 0.0027(8) -0.0159(10)
O18 0.0220(9) 0.0213(9) 0.0168(9) 0.0041(7) -0.0026(7) -0.0072(7)
O19 0.0176(8) 0.0123(8) 0.0192(9) -0.0010(6) -0.0010(7) -0.0056(7)
O20 0.0173(8) 0.0170(9) 0.0220(9) 0.0008(7) -0.0035(7) -0.0027(7)
O21 0.0150(8) 0.0234(9) 0.0212(9) -0.0023(7) -0.0013(7) -0.0078(7)
O22 0.0216(9) 0.0203(9) 0.0206(9) 0.0021(7) 0.0004(7) -0.0106(7)
O23 0.0287(10) 0.0262(10) 0.0340(11) -0.0080(8) 0.0001(9) -0.0168(9)
O24 0.0310(11) 0.0271(10) 0.0347(12) -0.0143(9) 0.0009(9) -0.0141(9)
O25 0.0199(9) 0.0173(9) 0.0248(10) -0.0074(7) 0.0013(7) -0.0027(7)
O26 0.0238(9) 0.0269(10) 0.0139(8) -0.0044(7) 0.0003(7) -0.0105(8)
O27 0.0159(8) 0.0172(8) 0.0139(8) -0.0020(6) -0.0023(6) -0.0063(7)
O28 0.0151(8) 0.0142(8) 0.0141(8) -0.0016(6) 0.0001(6) -0.0054(7)
O29 0.0358(12) 0.0425(13) 0.0346(12) -0.0092(10) -0.0040(10) -0.0020(10)
O30 0.0694(18) 0.0233(11) 0.0447(15) 0.0009(10) -0.0072(13) -0.0121(12)
O31 0.071(2) 0.077(2) 0.0604(19) 0.0138(16) -0.0145(16) -0.0415(19)
O32 0.073(2) 0.0564(18) 0.0535(17) -0.0133(14) 0.0109(15) -0.0366(16)
O33 0.068(2) 0.071(2) 0.0470(17) -0.0340(15) 0.0085(14) -0.0256(17)
O34 0.095(2) 0.0360(15) 0.0487(17) 0.0014(12) 0.0184(16) -0.0051(15)
O35 0.0419(15) 0.086(2) 0.0404(15) 0.0088(14) -0.0062(12) -0.0296(15)
O36 0.0380(12) 0.0397(13) 0.0276(11) 0.0032(9) -0.0087(9) -0.0101(10)
O38 0.079(2) 0.0540(17) 0.0455(16) -0.0103(13) 0.0006(15) -0.0241(16)
O39 0.080(2) 0.0366(14) 0.0465(16) -0.0015(12) 0.0107(15) -0.0092(14)
O40 0.0339(12) 0.0360(12) 0.0425(13) -0.0062(10) 0.0005(10) -0.0124(10)
O37A 0.0429(19) 0.040(3) 0.121(7) -0.003(4) -0.001(4) -0.0247(17)
O37B 0.0429(19) 0.040(3) 0.121(7) -0.003(4) -0.001(4) -0.0247(17)
V1 0.0155(2) 0.0178(2) 0.0149(2) 0.00261(16) -0.00031(15) -0.00614(16)
V2 0.0243(2) 0.0126(2) 0.0236(2) -0.00338(17) -0.00463(18) 0.00006(17)
V3 0.0145(2) 0.0124(2) 0.0137(2) -0.00304(15) -0.00135(15) -0.00490(15)
V4 0.0150(2) 0.0189(2) 0.0196(2) 0.00013(16) -0.00520(16) -0.00455(16)
V5 0.0121(2) 0.0225(2) 0.0175(2) 0.00032(17) 0.00316(16) -0.00166(16)
V6 0.0213(2) 0.0233(2) 0.0142(2) 0.00092(17) 0.00158(16) -0.00936(18)
V7 0.0146(2) 0.01262(19) 0.0130(2) 0.00102(15) -0.00237(15) -0.00404(15)
V8 0.0161(2) 0.0172(2) 0.0178(2) -0.00280(16) 0.00045(16) -0.00897(16)
V9 0.0179(2) 0.0167(2) 0.0174(2) -0.00591(16) 0.00059(16) -0.00698(16)
V10 0.0138(2) 0.0216(2) 0.0203(2) -0.00397(17) -0.00028(16) -0.00260(17)

loop_
_atom_type_symbol
_atom_type_description
_atom_type_scat_dispersion_real
_atom_type_scat_dispersion_imag
_atom_type_scat_source
H H 0.0000 0.0000 'International Tables Vol C Tables 4.2.6.8 and 6.1.1.4'
O O 0.0106 0.0060 'International Tables Vol C Tables 4.2.6.8 and 6.1.1.4'
V V 0.3005 0.5294 'International Tables Vol C Tables 4.2.6.8 and 6.1.1.4'

loop_
_geom_angle_atom_site_label_1
_geom_angle_atom_site_label_2
_geom_angle_atom_site_label_3
_geom_angle
_geom_angle_site_symmetry_1
_geom_angle_site_symmetry_3
V1 O2 V2 114.89(9) . .
V1 O3 V4 114.84(9) . 2_666
V5 O6 V2 114.86(10) . 2_666
V5 O7 V4 114.33(10) . .
V2 O8 V4 113.47(10) 2_666 .
V3 O10 V4 110.87(9) . .
V3 O11 V1 108.70(8) . 2_666
V3 O11 V5 107.04(8) . 2_666
V5 O11 V1 101.15(8) 2_666 2_666
V3 O12 V2 108.94(9) . .
V1 O13 V5 99.61(8) . .
V3 O13 V1 107.39(8) . .
V3 O13 V5 107.60(8) . .
V1 O14 V2 85.74(6) 2_666 2_666
V1 O14 V4 86.12(6) 2_666 .
V2 O14 V4 83.23(6) 2_666 .
V3 O14 V1 93.54(6) 2_666 2_666
V3 O14 V1 92.88(6) . 2_666
V3 O14 V2 170.33(9) . 2_666
V3 O14 V2 87.92(6) 2_666 2_666
V3 O14 V3 101.72(7) 2_666 .
V3 O14 V4 171.15(9) 2_666 .
V3 O14 V4 87.13(6) . .
V3 O14 V5 93.29(6) 2_666 .
V3 O14 V5 93.47(6) . .
V5 O14 V1 169.55(9) . 2_666
V5 O14 V2 86.60(6) . 2_666
V5 O14 V4 85.91(6) . .
V6 O16 V10 113.49(10) . .
V7 O18 V6 110.57(9) . .
V7 O19 V8 106.65(8) . 2_755
V7 O19 V9 108.44(8) . 2_755
V9 O19 V8 100.08(8) 2_755 2_755
V7 O20 V10 110.12(9) . 2_755
V8 O21 V10 114.58(9) . 2_755
V8 O22 V6 114.70(9) . 2_755
V9 O25 V10 114.75(10) . .
V9 O26 V6 115.60(10) . .
V7 O27 V8 106.90(8) . .
V7 O27 V9 107.91(8) . .
V9 O27 V8 99.38(8) . .
V7 O28 V6 87.82(6) . .
V7 O28 V6 170.20(9) 2_755 .
V7 O28 V7 101.97(7) . 2_755
V7 O28 V8 93.01(6) 2_755 2_755
V7 O28 V8 93.39(6) . 2_755
V7 O28 V9 92.89(6) 2_755 .
V7 O28 V9 93.20(6) . .
V7 O28 V10 170.68(9) . .
V7 O28 V10 87.34(6) 2_755 .
V8 O28 V6 86.81(6) 2_755 .
V8 O28 V9 170.05(9) 2_755 .
V8 O28 V10 86.52(6) 2_755 .
V9 O28 V6 86.01(6) . .
V9 O28 V10 85.77(6) . .
V10 O28 V6 82.87(6) . .
O2 V1 O11 153.98(8) . 2_666
O2 V1 O13 89.15(8) . .
O2 V1 O14 80.08(7) . 2_666
O2 V1 V2 32.85(6) . .
O2 V1 V5 129.39(6) . .
O3 V1 O2 94.61(8) . .
O3 V1 O11 90.45(8) . 2_666
O3 V1 O13 154.51(8) . .
O3 V1 O14 80.55(7) . 2_666
O3 V1 V2 82.97(6) . .
O3 V1 V5 129.81(6) . .
O4 V1 O2 102.62(10) . .
O4 V1 O3 103.49(10) . .
O4 V1 O11 100.95(10) . 2_666
O4 V1 O13 100.23(9) . .
O4 V1 O14 174.83(9) . 2_666
O4 V1 V2 135.26(8) . .
O4 V1 V5 90.49(8) . .
O11 V1 O13 75.92(7) 2_666 .
O11 V1 O14 75.61(7) 2_666 2_666
O11 V1 V2 123.46(5) 2_666 .
O11 V1 V5 39.36(5) 2_666 .
O13 V1 O14 75.29(7) . 2_666
O13 V1 V2 86.75(5) . .
O13 V1 V5 40.24(5) . .
O14 V1 V2 47.88(4) 2_666 .
O14 V1 V5 84.41(4) 2_666 .
V5 V1 V2 119.464(18) . .
O1 V2 O2 102.71(11) . .
O1 V2 O6 101.70(11) . 2_666
O1 V2 O8 103.33(11) . 2_666
O1 V2 O12 100.13(10) . .
O1 V2 O14 174.55(10) . 2_666
O1 V2 V1 134.85(10) . .
O1 V2 V3 131.53(9) . .
O1 V2 V4 136.83(9) . 2_666
O1 V2 V5 133.36(10) . 2_666
O2 V2 O6 153.88(8) . 2_666
O2 V2 O12 84.06(8) . .
O2 V2 O14 78.02(7) . 2_666
O2 V2 V1 32.26(6) . .
O2 V2 V3 78.84(6) . .
O2 V2 V4 84.96(6) . 2_666
O2 V2 V5 123.62(6) . 2_666
O6 V2 O12 82.64(8) 2_666 .
O6 V2 O14 76.80(7) 2_666 2_666
O6 V2 V1 123.18(6) 2_666 .
O6 V2 V3 78.09(6) 2_666 .
O6 V2 V4 83.59(6) 2_666 2_666
O6 V2 V5 31.75(6) 2_666 2_666
O8 V2 O2 92.54(9) 2_666 .
O8 V2 O6 90.76(9) 2_666 2_666
O8 V2 O12 156.47(8) 2_666 .
O8 V2 O14 81.98(7) 2_666 2_666
O8 V2 V1 82.34(6) 2_666 .
O8 V2 V3 125.11(6) 2_666 .
O8 V2 V4 33.50(6) 2_666 2_666
O8 V2 V5 81.43(6) 2_666 2_666
O12 V2 O14 74.53(7) . 2_666
O12 V2 V1 82.49(5) . .
O12 V2 V3 31.40(5) . .
O12 V2 V4 123.00(5) . 2_666
O12 V2 V5 81.16(5) . 2_666
O14 V2 V1 46.38(4) 2_666 .
O14 V2 V3 43.14(4) 2_666 .
O14 V2 V4 48.48(4) 2_666 2_666
O14 V2 V5 45.60(4) 2_666 2_666
V1 V2 V5 91.747(16) . 2_666
V3 V2 V1 61.871(14) . .
V3 V2 V4 91.616(17) . 2_666
V3 V2 V5 61.221(14) . 2_666
V4 V2 V1 60.691(15) 2_666 .
V4 V2 V5 60.099(15) 2_666 2_666
O10 V3 O11 96.27(8) . .
O10 V3 O13 97.27(9) . .
O10 V3 O14 87.04(8) . .
O10 V3 O14 165.30(8) . 2_666
O10 V3 V2 145.74(6) . .
O10 V3 V4 38.15(6) . .
O11 V3 O13 155.47(8) . .
O11 V3 O14 80.64(7) . 2_666
O11 V3 O14 80.03(7) . .
O11 V3 V2 90.59(5) . .
O11 V3 V4 89.24(5) . .
O12 V3 O10 106.09(9) . .
O12 V3 O11 97.91(9) . .
O12 V3 O13 97.85(9) . .
O12 V3 O14 88.59(8) . 2_666
O12 V3 O14 166.87(8) . .
O12 V3 V2 39.66(6) . .
O12 V3 V4 144.23(7) . .
O13 V3 O14 81.08(7) . 2_666
O13 V3 O14 80.35(7) . .
O13 V3 V2 89.64(5) . .
O13 V3 V4 88.88(5) . .
O14 V3 O14 78.28(7) 2_666 .
O14 V3 V2 48.94(5) 2_666 .
O14 V3 V2 127.22(5) . .
O14 V3 V4 127.17(5) 2_666 .
O14 V3 V4 48.90(5) . .
V2 V3 V4 176.056(18) . .
O3 V4 O10 83.90(8) 2_666 .
O3 V4 O14 77.78(7) 2_666 .
O3 V4 V2 83.08(6) 2_666 2_666
O3 V4 V3 79.62(6) 2_666 .
O3 V4 V5 123.61(6) 2_666 .
O7 V4 O3 155.14(8) . 2_666
O7 V4 O10 84.98(8) . .
O7 V4 O14 77.89(7) . .
O7 V4 V2 84.56(6) . 2_666
O7 V4 V3 79.41(6) . .
O7 V4 V5 32.52(6) . .
O8 V4 O3 90.14(8) . 2_666
O8 V4 O7 91.16(9) . .
O8 V4 O10 156.25(8) . .
O8 V4 O14 81.32(7) . .
O8 V4 V2 33.03(6) . 2_666
O8 V4 V3 125.29(6) . .
O8 V4 V5 81.55(6) . .
O9 V4 O3 102.47(10) . 2_666
O9 V4 O7 101.16(10) . .
O9 V4 O8 104.97(10) . .
O9 V4 O10 98.77(10) . .
O9 V4 O14 173.69(9) . .
O9 V4 V2 138.00(8) . 2_666
O9 V4 V3 129.74(8) . .
O9 V4 V5 133.65(8) . .
O10 V4 O14 74.95(7) . .
O10 V4 V2 123.22(5) . 2_666
O10 V4 V3 30.98(5) . .
O10 V4 V5 82.70(5) . .
O14 V4 V2 48.29(4) . 2_666
O14 V4 V3 43.98(4) . .
O14 V4 V5 45.84(4) . .
V2 V4 V5 60.590(15) 2_666 .
V3 V4 V2 92.260(16) . 2_666
V3 V4 V5 62.014(14) . .
O5 V5 O6 103.58(11) . .
O5 V5 O7 102.54(10) . .
O5 V5 O11 99.82(10) . 2_666
O5 V5 O13 99.12(10) . .
O5 V5 O14 174.18(9) . .
O5 V5 V1 89.05(8) . .
O5 V5 V2 136.78(9) . 2_666
O5 V5 V4 135.58(9) . .
O6 V5 O7 95.34(9) . .
O6 V5 O11 90.60(8) . 2_666
O6 V5 O13 155.30(8) . .
O6 V5 O14 80.61(8) . .
O6 V5 V1 130.08(7) . .
O6 V5 V2 33.39(6) . 2_666
O6 V5 V4 84.14(6) . .
O7 V5 O11 154.77(8) . 2_666
O7 V5 O13 89.04(8) . .
O7 V5 O14 80.89(7) . .
O7 V5 V1 129.19(6) . .
O7 V5 V2 83.86(6) . 2_666
O7 V5 V4 33.14(6) . .
O11 V5 O13 75.95(7) 2_666 .
O11 V5 O14 75.92(7) 2_666 .
O11 V5 V1 39.49(5) 2_666 .
O11 V5 V2 87.83(5) 2_666 2_666
O11 V5 V4 124.08(5) 2_666 .
O13 V5 O14 76.10(7) . .
O13 V5 V1 40.15(5) . .
O13 V5 V2 123.89(5) . 2_666
O13 V5 V4 86.45(5) . .
O14 V5 V1 85.14(5) . .
O14 V5 V2 47.80(4) . 2_666
O14 V5 V4 48.25(4) . .
V1 V5 V2 120.044(18) . 2_666
V1 V5 V4 119.448(17) . .
V4 V5 V2 59.309(14) . 2_666
O16 V6 O18 155.92(8) . .
O16 V6 O22 90.29(9) . 2_755
O16 V6 O26 92.60(9) . .
O16 V6 O28 81.96(7) . .
O16 V6 V7 125.25(6) . .
O16 V6 V9 82.79(6) . .
O16 V6 V10 33.49(6) . .
O17 V6 O16 102.88(10) . .
O17 V6 O18 101.13(10) . .
O17 V6 O22 102.34(10) . 2_755
O17 V6 O26 102.46(10) . .
O17 V6 O28 175.14(10) . .
O17 V6 V7 131.86(8) . .
O17 V6 V9 134.34(8) . .
O17 V6 V10 136.35(8) . .
O18 V6 O28 74.02(7) . .
O18 V6 V7 30.72(5) . .
O18 V6 V9 81.73(5) . .
O18 V6 V10 122.52(5) . .
O22 V6 O18 82.88(8) 2_755 .
O22 V6 O28 76.98(7) 2_755 .
O22 V6 V7 78.35(6) 2_755 .
O22 V6 V9 123.09(6) 2_755 .
O22 V6 V10 84.11(6) 2_755 .
O26 V6 O18 83.90(8) . .
O26 V6 O22 153.71(8) . 2_755
O26 V6 O28 77.57(7) . .
O26 V6 V7 78.68(6) . .
O26 V6 V9 31.99(6) . .
O26 V6 V10 84.00(6) . .
O28 V6 V7 43.30(4) . .
O28 V6 V9 46.11(4) . .
O28 V6 V10 48.50(4) . .
V7 V6 V9 61.603(14) . .
V10 V6 V7 91.794(17) . .
V10 V6 V9 60.336(15) . .
O18 V7 O19 97.58(9) . .
O18 V7 O20 106.86(9) . .
O18 V7 O27 97.14(9) . .
O18 V7 O28 87.58(8) . .
O18 V7 O28 165.61(8) . 2_755
O18 V7 V6 38.70(6) . .
O18 V7 V10 145.42(7) . 2_755
O19 V7 O28 80.74(7) . .
O19 V7 O28 80.12(7) . 2_755
O19 V7 V6 90.39(5) . .
O19 V7 V10 88.72(5) . 2_755
O20 V7 O19 96.86(8) . .
O20 V7 O27 97.17(8) . .
O20 V7 O28 165.56(8) . .
O20 V7 O28 87.53(8) . 2_755
O20 V7 V6 145.56(7) . .
O20 V7 V10 38.56(6) . 2_755
O27 V7 O19 155.75(8) . .
O27 V7 O28 80.84(7) . 2_755
O27 V7 O28 80.74(7) . .
O27 V7 V6 89.14(5) . .
O27 V7 V10 90.02(5) . 2_755
O28 V7 O28 78.03(7) . 2_755
O28 V7 V6 126.91(5) 2_755 .
O28 V7 V6 48.88(5) . .
O28 V7 V10 127.00(5) . 2_755
O28 V7 V10 48.97(5) 2_755 2_755
V10 V7 V6 175.879(18) 2_755 .
O19 V8 O28 76.39(7) 2_755 2_755
O19 V8 V9 39.61(5) 2_755 .
O19 V8 V10 124.25(5) 2_755 2_755
O21 V8 O19 155.45(8) . 2_755
O21 V8 O22 94.73(9) . .
O21 V8 O27 89.84(8) . .
O21 V8 O28 80.72(7) . 2_755
O21 V8 V9 130.12(6) . .
O21 V8 V10 33.31(6) . 2_755
O22 V8 O19 90.17(8) . 2_755
O22 V8 O27 155.49(8) . .
O22 V8 O28 80.43(7) . 2_755
O22 V8 V9 129.77(6) . .
O22 V8 V10 83.55(6) . 2_755
O23 V8 O19 98.49(9) . 2_755
O23 V8 O21 103.88(10) . .
O23 V8 O22 102.44(10) . .
O23 V8 O27 99.78(9) . .
O23 V8 O28 174.22(9) . 2_755
O23 V8 V9 88.92(8) . .
O23 V8 V10 137.00(8) . 2_755
O27 V8 O19 76.38(7) . 2_755
O27 V8 O28 76.57(7) . 2_755
O27 V8 V9 40.28(5) . .
O27 V8 V10 87.25(5) . 2_755
O28 V8 V9 85.42(5) 2_755 .
O28 V8 V10 47.91(4) 2_755 2_755
V9 V8 V10 119.995(17) . 2_755
O19 V9 O27 77.09(7) 2_755 .
O19 V9 O28 75.94(7) 2_755 .
O19 V9 V6 123.81(5) 2_755 .
O19 V9 V8 40.31(5) 2_755 .
O19 V9 V10 86.70(5) 2_755 .
O24 V9 O19 102.01(10) . 2_755
O24 V9 O25 103.76(10) . .
O24 V9 O26 101.57(10) . .
O24 V9 O27 99.59(9) . .
O24 V9 O28 175.14(9) . .
O24 V9 V6 133.84(8) . .
O24 V9 V8 90.97(8) . .
O24 V9 V10 136.72(8) . .
O25 V9 O19 90.23(8) . 2_755
O25 V9 O26 93.92(9) . .
O25 V9 O27 155.32(8) . .
O25 V9 O28 80.74(7) . .
O25 V9 V6 83.03(6) . .
O25 V9 V8 130.53(6) . .
O25 V9 V10 33.20(6) . .
O26 V9 O19 154.32(8) . 2_755
O26 V9 O27 89.11(8) . .
O26 V9 O28 79.74(7) . .
O26 V9 V6 32.41(6) . .
O26 V9 V8 129.42(6) . .
O26 V9 V10 83.08(6) . .
O27 V9 O28 75.71(7) . .
O27 V9 V6 86.59(5) . .
O27 V9 V8 40.33(5) . .
O27 V9 V10 123.62(5) . .
O28 V9 V6 47.88(4) . .
O28 V9 V8 84.65(5) . .
O28 V9 V10 47.94(4) . .
V8 V9 V6 119.363(17) . .
V8 V9 V10 119.354(18) . .
V10 V9 V6 58.988(14) . .
O15 V10 O16 103.82(10) . .
O15 V10 O20 99.55(10) . 2_755
O15 V10 O21 102.84(10) . 2_755
O15 V10 O25 101.32(10) . .
O15 V10 O28 174.54(9) . .
O15 V10 V6 136.80(8) . .
O15 V10 V7 130.86(8) . 2_755
O15 V10 V8 134.89(8) . 2_755
O15 V10 V9 133.34(8) . .
O16 V10 O20 156.60(8) . 2_755
O16 V10 O21 90.21(9) . 2_755
O16 V10 O25 91.80(9) . .
O16 V10 O28 81.63(7) . .
O16 V10 V6 33.02(6) . .
O16 V10 V7 125.32(6) . 2_755
O16 V10 V8 81.12(6) . 2_755
O16 V10 V9 82.77(6) . .
O20 V10 O28 75.01(7) 2_755 .
O20 V10 V6 123.64(5) 2_755 .
O20 V10 V7 31.32(5) 2_755 2_755
O20 V10 V8 81.54(5) 2_755 2_755
O20 V10 V9 82.15(5) 2_755 .
O21 V10 O20 83.35(8) 2_755 2_755
O21 V10 O28 77.21(7) 2_755 .
O21 V10 V6 84.24(6) 2_755 .
O21 V10 V7 78.60(6) 2_755 2_755
O21 V10 V8 32.11(5) 2_755 2_755
O21 V10 V9 123.50(6) 2_755 .
O25 V10 O20 84.80(8) . 2_755
O25 V10 O21 154.52(8) . 2_755
O25 V10 O28 77.97(7) . .
O25 V10 V6 83.70(6) . .
O25 V10 V7 79.56(6) . 2_755
O25 V10 V8 123.54(6) . 2_755
O25 V10 V9 32.05(6) . .
O28 V10 V6 48.64(4) . .
O28 V10 V7 43.69(4) . 2_755
O28 V10 V8 45.57(4) . 2_755
O28 V10 V9 46.29(4) . .
V6 V10 V8 60.747(15) . 2_755
V6 V10 V9 60.676(14) . .
V7 V10 V6 92.327(17) 2_755 .
V7 V10 V8 61.396(13) 2_755 2_755
V7 V10 V9 61.796(14) 2_755 .
V9 V10 V8 91.686(16) . 2_755

loop_
_geom_bond_atom_site_label_1
_geom_bond_atom_site_label_2
_geom_bond_distance
_geom_bond_site_symmetry_2
O1 V2 1.608(2) .
O2 V1 1.8269(19) .
O2 V2 1.856(2) .
O3 V1 1.8235(18) .
O3 V4 1.8794(19) 2_666
O4 V1 1.606(2) .
O5 V5 1.612(2) .
O6 V2 1.888(2) 2_666
O6 V5 1.805(2) .
O7 V4 1.8581(19) .
O7 V5 1.8272(19) .
O8 V2 1.826(2) 2_666
O8 V4 1.8483(19) .
O9 V4 1.600(2) .
O10 V3 1.6912(18) .
O10 V4 2.0295(19) .
O11 V1 1.9943(18) 2_666
O11 V3 1.9197(18) .
O11 V5 1.9890(18) 2_666
O12 V2 2.0649(19) .
O12 V3 1.6857(18) .
O13 V1 2.0122(18) .
O13 V3 1.9200(18) .
O13 V5 2.0160(18) .
O14 V1 2.2536(17) 2_666
O14 V2 2.3091(17) 2_666
O14 V3 2.1343(17) .
O14 V3 2.0937(17) 2_666
O14 V4 2.3161(17) .
O14 V5 2.2272(16) .
O15 V10 1.602(2) .
O16 V6 1.821(2) .
O16 V10 1.844(2) .
O17 V6 1.612(2) .
O18 V6 2.054(2) .
O18 V7 1.6779(18) .
O19 V7 1.9313(18) .
O19 V8 2.0039(18) 2_755
O19 V9 1.9747(18) 2_755
O20 V7 1.6956(18) .
O20 V10 2.0335(19) 2_755
O21 V8 1.8185(18) .
O21 V10 1.8790(19) 2_755
O22 V6 1.8805(19) 2_755
O22 V8 1.8286(19) .
O23 V8 1.6098(19) .
O24 V9 1.611(2) .
O25 V9 1.8158(19) .
O25 V10 1.8735(19) .
O26 V6 1.8529(19) .
O26 V9 1.8316(19) .
O27 V7 1.9231(17) .
O27 V8 2.0005(18) .
O27 V9 1.9985(18) .
O28 V6 2.3181(17) .
O28 V7 2.1101(17) .
O28 V7 2.1182(17) 2_755
O28 V8 2.2259(17) 2_755
O28 V9 2.2523(17) .
O28 V10 2.3132(17) .
V1 V2 3.1045(6) .
V1 V5 3.0769(6) .
V2 V3 3.0603(6) .
V2 V4 3.0718(6) 2_666
V2 V5 3.1118(7) 2_666
V3 V4 3.0699(6) .
V4 V5 3.0967(7) .
V6 V7 3.0748(6) .
V6 V9 3.1177(6) .
V6 V10 3.0648(6) .
V7 V10 3.0631(6) 2_755
V8 V9 3.0496(6) .
V8 V10 3.1114(6) 2_755
V9 V10 3.1073(6) .
